data_4108135
loop_
_publ_author_name
'Jie Han'
'Chung-Wah Yau'
'Chi-Keung Lam'
'Thomas C. W. Mak'

_publ_section_title
;
 Designed Supramolecular Assembly of Hydrogen-Bonded Anionic Rosette
 Layers
;
_journal_name_full 'Journal of the American Chemical Society'
_journal_page_first 10315
_journal_page_last 10326
_journal_paper_doi 10.1021/ja802425q
_journal_volume 130
_journal_year 2008
_chemical_formula_sum 'C14 H40 B2 N4 O9'
_chemical_formula_weight 430.12
_chemical_melting_point 422(1)
_chemical_name_common '[(C3H7)4N][C(NH2)3]CO3[B(OH)3]2'
_chemical_name_systematic
; 
 ? 
;
_space_group_IT_number 62
_symmetry_cell_setting orthorhombic
_symmetry_space_group_name_Hall '-P 2ac 2n'
_symmetry_space_group_name_H-M 'P n m a'
_atom_sites_solution_hydrogens geom
_atom_sites_solution_primary direct
_atom_sites_solution_secondary difmap
_audit_creation_method SHELXL-97
_cell_angle_alpha 90.00
_cell_angle_beta 90.00
_cell_angle_gamma 90.00
_cell_formula_units_Z 4
_cell_length_a 16.024(6)
_cell_length_b 13.854(5)
_cell_length_c 11.651(4)
_cell_measurement_temperature 293(2)
_cell_volume 2586.5(16)
_computing_structure_refinement 'SHELXL-97 (Sheldrick, 1997)'
_computing_structure_solution 'SHELXS-97 (Sheldrick, 1990)'
_diffrn_ambient_temperature 293(2)
_diffrn_measured_fraction_theta_full 0.997
_diffrn_measured_fraction_theta_max 0.997
_diffrn_radiation_monochromator graphite
_diffrn_radiation_source 'fine-focus sealed tube'
_diffrn_radiation_type MoK\a
_diffrn_radiation_wavelength 0.71073
_diffrn_reflns_av_R_equivalents 0.0483
_diffrn_reflns_av_sigmaI/netI 0.0393
_diffrn_reflns_limit_h_max 21
_diffrn_reflns_limit_h_min -13
_diffrn_reflns_limit_k_max 18
_diffrn_reflns_limit_k_min -18
_diffrn_reflns_limit_l_max 15
_diffrn_reflns_limit_l_min -15
_diffrn_reflns_number 17137
_diffrn_reflns_theta_full 28.28
_diffrn_reflns_theta_max 28.28
_diffrn_reflns_theta_min 2.28
_exptl_absorpt_coefficient_mu 0.088
_exptl_absorpt_correction_T_max 1.000000
_exptl_absorpt_correction_T_min 0.780476
_exptl_absorpt_correction_type multi-scan
_exptl_crystal_colour Colorless
_exptl_crystal_density_diffrn 1.105
_exptl_crystal_description Block
_exptl_crystal_F_000 936
_exptl_crystal_size_max 0.26
_exptl_crystal_size_mid 0.22
_exptl_crystal_size_min 0.18
_refine_diff_density_max 0.534
_refine_diff_density_min -0.305
_refine_diff_density_rms 0.047
_refine_ls_extinction_coef 0
_refine_ls_extinction_method none
_refine_ls_goodness_of_fit_ref 1.093
_refine_ls_hydrogen_treatment mixed
_refine_ls_matrix_type full
_refine_ls_number_parameters 149
_refine_ls_number_reflns 3332
_refine_ls_number_restraints 14
_refine_ls_restrained_S_all 1.109
_refine_ls_R_factor_all 0.1214
_refine_ls_R_factor_gt 0.0688
_refine_ls_shift/su_max 0.000
_refine_ls_shift/su_mean 0.000
_refine_ls_structure_factor_coef Fsqd
_refine_ls_weighting_details 'calc w=1/[\s^2^(Fo^2^)+(0.1070P)^2^+1.1468P] where P=(Fo^2^+2Fc^2^)/3'
_refine_ls_weighting_scheme calc
_refine_ls_wR_factor_gt 0.2183
_refine_ls_wR_factor_ref 0.2621
_reflns_number_gt 1810
_reflns_number_total 3332
_reflns_threshold_expression >2sigma(I)
_cod_data_source_file ja802425q-file002_2.cif
_cod_data_source_block complex2
_cod_original_cell_volume 2586.5(15)
_cod_database_code 4108135

loop_
_symmetry_equiv_pos_as_xyz
'x, y, z'
'-x+1/2, -y, z+1/2'
'-x, y+1/2, -z'
'x+1/2, -y+1/2, -z+1/2'
'-x, -y, -z'
'x-1/2, y, -z-1/2'
'x, -y-1/2, z'
'-x-1/2, y-1/2, z-1/2'

loop_
_atom_site_label
_atom_site_type_symbol
_atom_site_fract_x
_atom_site_fract_y
_atom_site_fract_z
_atom_site_U_iso_or_equiv
_atom_site_adp_type
_atom_site_occupancy
_atom_site_symmetry_multiplicity
_atom_site_calc_flag
_atom_site_refinement_flags
B1 B 0.4560(2) 0.0115(2) 0.8371(3) 0.0591(8) Uani 1 1 d .
O1 O 0.43259(14) 0.01313(13) 0.72502(16) 0.0690(6) Uani 1 1 d .
H1O H 0.4450 0.0652 0.6904 0.083 Uiso 1 1 d R
O2 O 0.44290(17) -0.07458(14) 0.89297(17) 0.0810(7) Uani 1 1 d .
H2O H 0.4640 -0.0786 0.9597 0.097 Uiso 1 1 d R
O3 O 0.48929(15) 0.08739(13) 0.89379(15) 0.0705(6) Uani 1 1 d .
H3O H 0.4889 0.1407 0.8577 0.085 Uiso 1 1 d R
C1 C 0.5437(2) 0.2500 0.3420(3) 0.0500(8) Uani 1 2 d S
N1 N 0.52819(16) 0.16791(15) 0.39404(19) 0.0645(7) Uani 1 1 d .
H1A H 0.5079 0.1679 0.4624 0.077 Uiso 1 1 calc R
H1B H 0.5384 0.1142 0.3598 0.077 Uiso 1 1 calc R
N2 N 0.5783(2) 0.2500 0.2374(3) 0.0615(9) Uani 1 2 d S
H2A H 0.5807(17) 0.195(2) 0.195(3) 0.068(8) Uiso 1 1 d .
C2 C 0.4761(2) 0.2500 0.6739(3) 0.0447(7) Uani 1 2 d S
O4 O 0.47006(12) 0.17014(12) 0.62035(14) 0.0568(5) Uani 1 1 d .
O5 O 0.48815(15) 0.2500 0.78376(19) 0.0514(6) Uani 1 2 d S
N3 N 0.2349(2) 0.2500 0.8419(4) 0.0889(12) Uani 1 2 d S
C3 C 0.3050(3) 0.2500 0.9296(5) 0.1000(18) Uani 1 2 d S
H3A H 0.3395 0.1936 0.9160 0.120 Uiso 0.50 1 calc PR
H3B H 0.3395 0.3064 0.9160 0.120 Uiso 0.50 1 calc PR
C4 C 0.2794(4) 0.2500 1.0549(6) 0.157(3) Uani 1 2 d S
H4A H 0.2461 0.1932 1.0715 0.189 Uiso 0.50 1 calc PR
H4B H 0.2461 0.3068 1.0715 0.189 Uiso 0.50 1 calc PR
C5 C 0.3585(6) 0.2500 1.1292(7) 0.206(5) Uani 1 2 d S
H5A H 0.3431 0.2500 1.2089 0.309 Uiso 1 2 calc SR
H5B H 0.3909 0.3066 1.1127 0.309 Uiso 0.50 1 calc PR
H5C H 0.3909 0.1934 1.1127 0.309 Uiso 0.50 1 calc PR
C6 C 0.2750(3) 0.2500 0.7241(5) 0.114(2) Uani 1 2 d S
H6A H 0.3104 0.1935 0.7174 0.137 Uiso 0.50 1 calc PR
H6B H 0.3104 0.3065 0.7174 0.137 Uiso 0.50 1 calc PR
C7 C 0.2129(5) 0.2500 0.6244(7) 0.183(5) Uani 1 2 d S
H7A H 0.1775 0.1933 0.6296 0.220 Uiso 0.50 1 calc PR
H7B H 0.1775 0.3067 0.6296 0.220 Uiso 0.50 1 calc PR
C8 C 0.2581(8) 0.2500 0.5096(11) 0.232(5) Uiso 1 2 d S
H8A H 0.2179 0.2500 0.4485 0.348 Uiso 1 2 calc SR
H8B H 0.2924 0.1934 0.5040 0.348 Uiso 0.50 1 calc PR
H8C H 0.2924 0.3066 0.5040 0.348 Uiso 0.50 1 calc PR
C9 C 0.1789(2) 0.1624(3) 0.8568(4) 0.1082(14) Uani 1 1 d DU
H9A H 0.1521 0.1664 0.9313 0.130 Uiso 1 1 calc R
H9B H 0.1354 0.1648 0.7990 0.130 Uiso 1 1 calc R
C10 C 0.2226(3) 0.0666(4) 0.8480(7) 0.161(2) Uani 1 1 d DU
H10A H 0.2661 0.0622 0.9058 0.193 Uiso 1 1 calc R
H10B H 0.2483 0.0599 0.7730 0.193 Uiso 1 1 calc R
C11 C 0.1588(5) -0.0125(5) 0.8662(12) 0.300(7) Uani 1 1 d DU
H11A H 0.1853 -0.0743 0.8584 0.451 Uiso 1 1 calc R
H11B H 0.1153 -0.0065 0.8099 0.451 Uiso 1 1 calc R
H11C H 0.1353 -0.0068 0.9417 0.451 Uiso 1 1 calc R

loop_
_atom_site_aniso_label
_atom_site_aniso_U_11
_atom_site_aniso_U_22
_atom_site_aniso_U_33
_atom_site_aniso_U_23
_atom_site_aniso_U_13
_atom_site_aniso_U_12
B1 0.089(2) 0.0410(15) 0.0475(16) -0.0039(12) 0.0058(15) 0.0053(14)
O1 0.1119(17) 0.0446(10) 0.0504(11) 0.0023(8) -0.0046(10) -0.0040(10)
O2 0.146(2) 0.0440(10) 0.0535(11) 0.0024(9) -0.0086(12) -0.0090(11)
O3 0.1208(17) 0.0409(10) 0.0499(10) 0.0031(8) -0.0082(10) -0.0025(10)
C1 0.064(2) 0.0458(18) 0.0400(17) 0.000 -0.0024(15) 0.000
N1 0.1023(18) 0.0449(12) 0.0462(12) -0.0013(9) 0.0108(11) -0.0044(11)
N2 0.095(3) 0.0455(17) 0.0442(17) 0.000 0.0092(16) 0.000
C2 0.0460(17) 0.0485(18) 0.0397(16) 0.000 0.0052(14) 0.000
O4 0.0811(13) 0.0442(10) 0.0450(9) -0.0037(7) 0.0055(8) -0.0008(8)
O5 0.0700(15) 0.0421(12) 0.0420(12) 0.000 -0.0013(11) 0.000
N3 0.0445(19) 0.116(3) 0.106(3) 0.000 0.012(2) 0.000
C3 0.054(3) 0.139(5) 0.107(4) 0.000 0.006(3) 0.000
C4 0.092(4) 0.279(11) 0.101(5) 0.000 0.011(4) 0.000
C5 0.131(7) 0.363(17) 0.123(7) 0.000 -0.015(5) 0.000
C6 0.055(3) 0.180(6) 0.107(4) 0.000 0.010(3) 0.000
C7 0.082(4) 0.348(15) 0.119(6) 0.000 -0.001(4) 0.000
C9 0.0570(18) 0.107(3) 0.161(4) 0.008(3) 0.009(2) -0.0061(19)
C10 0.100(3) 0.114(4) 0.269(7) -0.008(4) -0.005(4) -0.001(3)
C11 0.163(7) 0.120(5) 0.62(2) 0.010(9) -0.007(10) -0.024(5)

loop_
_atom_type_symbol
_atom_type_description
_atom_type_scat_dispersion_real
_atom_type_scat_dispersion_imag
_atom_type_scat_source
C C 0.0033 0.0016 'International Tables Vol C Tables 4.2.6.8 and 6.1.1.4'
H H 0.0000 0.0000 'International Tables Vol C Tables 4.2.6.8 and 6.1.1.4'
B B 0.0013 0.0007 'International Tables Vol C Tables 4.2.6.8 and 6.1.1.4'
N N 0.0061 0.0033 'International Tables Vol C Tables 4.2.6.8 and 6.1.1.4'
O O 0.0106 0.0060 'International Tables Vol C Tables 4.2.6.8 and 6.1.1.4'

loop_
_geom_angle_atom_site_label_1
_geom_angle_atom_site_label_2
_geom_angle_atom_site_label_3
_geom_angle
_geom_angle_site_symmetry_1
_geom_angle_site_symmetry_3
O3 B1 O1 124.4(3) . .
O3 B1 O2 120.3(3) . .
O1 B1 O2 115.3(3) . .
N1 C1 N1 120.1(3) . 7_565
N1 C1 N2 119.92(17) . .
N1 C1 N2 119.92(17) 7_565 .
O4 C2 O4 120.6(3) . 7_565
O4 C2 O5 119.72(15) . .
O4 C2 O5 119.72(15) 7_565 .
C6 N3 C3 107.2(4) . .
C6 N3 C9 110.7(3) . .
C3 N3 C9 111.1(3) . .
C6 N3 C9 110.7(3) . 7_565
C3 N3 C9 111.1(3) . 7_565
C9 N3 C9 106.1(4) . 7_565
C4 C3 N3 116.5(4) . .
C3 C4 C5 108.6(6) . .
N3 C6 C7 114.3(5) . .
C8 C7 C6 110.9(7) . .
C10 C9 N3 114.9(3) . .
C9 C10 C11 108.3(5) . .

loop_
_geom_bond_atom_site_label_1
_geom_bond_atom_site_label_2
_geom_bond_distance
_geom_bond_site_symmetry_2
B1 O3 1.352(4) .
B1 O1 1.359(4) .
B1 O2 1.374(4) .
C1 N1 1.313(3) .
C1 N1 1.313(3) 7_565
C1 N2 1.340(5) .
C2 O4 1.274(2) .
C2 O4 1.274(2) 7_565
C2 O5 1.294(4) .
N3 C6 1.516(7) .
N3 C3 1.519(7) .
N3 C9 1.519(4) .
N3 C9 1.519(4) 7_565
C3 C4 1.516(9) .
C4 C5 1.535(11) .
C6 C7 1.529(9) .
C7 C8 1.521(13) .
C9 C10 1.504(6) .
C10 C11 1.514(8) .

loop_
_geom_hbond_atom_site_label_D
_geom_hbond_atom_site_label_H
_geom_hbond_atom_site_label_A
_geom_hbond_distance_DH
_geom_hbond_distance_HA
_geom_hbond_distance_DA
_geom_hbond_angle_DHA
_geom_hbond_site_symmetry_A
O1 H1O O4 0.85 1.72 2.565(3) 179.9 .
O2 H2O O3 0.85 1.87 2.717(3) 179.9 5_657
O3 H3O O5 0.85 1.74 2.592(2) 180.0 .
N1 H1A O4 0.86 1.94 2.796(3) 175.9 .
N1 H1B O1 0.86 2.07 2.934(3) 177.7 5_656
N2 H2A O2 0.90(3) 2.00(3) 2.886(3) 167(3) 5_656

loop_
_geom_torsion_atom_site_label_1
_geom_torsion_atom_site_label_2
_geom_torsion_atom_site_label_3
_geom_torsion_atom_site_label_4
_geom_torsion
_geom_torsion_site_symmetry_1
C6 N3 C3 C4 180.000(1) .
C9 N3 C3 C4 -58.9(3) .
C9 N3 C3 C4 58.9(3) 7_565
N3 C3 C4 C5 180.000(2) .
C3 N3 C6 C7 180.000(1) .
C9 N3 C6 C7 58.7(2) .
C9 N3 C6 C7 -58.7(2) 7_565
N3 C6 C7 C8 180.000(1) .
C6 N3 C9 C10 61.2(5) .
C3 N3 C9 C10 -57.8(6) .
C9 N3 C9 C10 -178.6(4) 7_565
N3 C9 C10 C11 179.3(7) .
